data_4034070
loop_
_publ_author_name
'Lin, Peng-Peng'
'Han, Xiang-Lei'
'Ye, Guo-Hua'
'Li, Ji-Lin'
'Li, Qingjiang'
'Wang, Honggen'

_publ_section_title
;
 Cp*Co(III)-Catalyzed Dearomative [3 + 2] Spiroannulation of
 2-Alkenylphenols with Ynamides via C-H Activation.
;
_journal_issue 20
_journal_name_full 'The Journal of organic chemistry'
_journal_page_first 12966
_journal_page_last 12974
_journal_paper_doi 10.1021/acs.joc.9b01750
_journal_volume 84
_journal_year 2019
_chemical_formula_moiety 'C23 H27 N O4 S'
_chemical_formula_sum 'C23 H27 N O4 S'
_chemical_formula_weight 413.51
_space_group_crystal_system monoclinic
_space_group_IT_number 14
_space_group_name_Hall '-P 2yn'
_space_group_name_H-M_alt 'P 1 21/n 1'
_atom_sites_solution_hydrogens geom
_atom_sites_solution_primary dual
_audit_creation_date 2019-03-11
_audit_creation_method
;
Olex2 1.2
(compiled 2018.05.29 svn.r3508 for OlexSys, GUI svn.r5506)
;
_cell_angle_alpha 90
_cell_angle_beta 115.593(3)
_cell_angle_gamma 90
_cell_formula_units_Z 4
_cell_length_a 15.6137(3)
_cell_length_b 9.3076(2)
_cell_length_c 16.1577(4)
_cell_measurement_reflns_used 19241
_cell_measurement_temperature 100.00(10)
_cell_measurement_theta_max 76.4680
_cell_measurement_theta_min 3.2600
_cell_volume 2117.75(10)
_computing_cell_refinement 'CrysAlisPro 1.171.39.46 (Rigaku OD, 2018)'
_computing_data_collection 'CrysAlisPro 1.171.39.46 (Rigaku OD, 2018)'
_computing_data_reduction 'CrysAlisPro 1.171.39.46 (Rigaku OD, 2018)'
_computing_molecular_graphics 'Olex2 (Dolomanov et al., 2009)'
_computing_publication_material 'Olex2 (Dolomanov et al., 2009)'
_computing_structure_refinement 'ShelXL (Sheldrick, 2015)'
_computing_structure_solution 'ShelXT (Sheldrick, 2015)'
_diffrn_ambient_environment N~2~
_diffrn_ambient_temperature 100.00(10)
_diffrn_detector 'CCD plate'
_diffrn_detector_type HyPix
_diffrn_measured_fraction_theta_full 0.997
_diffrn_measured_fraction_theta_max 0.975
_diffrn_measurement_details
;
List of Runs (angles in degrees, time in seconds):

  # Type    Start    End  Width  t~exp~   \w     \q     \k     \f   Frames
--------------------------------------------------------------------------
  1  \w    -73.00  26.00   0.50    0.15    --  -46.62  83.00-133.00  198
  2  \w    -25.00  73.00   0.50    0.15    --   46.62 -83.00 106.00  196
  3  \w     20.00 120.00   0.50    0.15    --   46.62  83.00-133.00  200
  4  \w   -126.00 -27.00   0.50    0.40    -- -100.00  83.00-133.00  198
  5  \w   -173.00 -73.00   0.50    0.40    -- -100.00 -83.00 106.00  200
  6  \w     81.00 178.00   0.50    0.40    --  107.00  83.00-133.00  194
  7  \w     34.00 134.00   0.50    0.40    --  107.00 -83.00 106.00  200
  8  \w   -119.00 -20.00   0.50    0.15    --  -46.62 -83.00 106.00  198
  9  \w   -119.00 -71.00   0.50    0.15    --  -46.62-125.00-120.00   96
 10  \w     32.00 120.00   0.50    0.15    --   46.62  38.00   0.00  176
 11  \w   -115.00 -25.00   0.50    0.40    -- -100.00  30.00-120.00  180
 12  \w   -115.00 -25.00   0.50    0.40    -- -100.00  30.00  90.00  180
 13  \w   -117.00 -27.00   0.50    0.40    -- -100.00  61.00  90.00  180
 14  \w   -173.00 -76.00   0.50    0.40    -- -100.00 -77.00-180.00  194
 15  \w   -173.00 -81.00   0.50    0.40    -- -100.00 -94.00  90.00  184
 16  \w     35.00 122.00   0.50    0.40    --  107.00 -45.00  90.00  174
 17  \w     34.00 109.00   0.50    0.40    --  107.00 -94.00 -90.00  150
 18  \w     34.00 109.00   0.50    0.40    --  107.00 -94.00  60.00  150
 19  \w     34.00 109.00   0.50    0.40    --  107.00 -94.00-180.00  150
 20  \w     90.00 178.00   0.50    0.40    --  107.00  61.00 -90.00  176
 21  \w     89.00 178.00   0.50    0.40    --  107.00  15.00 -30.00  178
 22  \w     83.00 178.00   0.50    0.40    --  107.00  77.00 -60.00  190
 23  \w     89.00 178.00   0.50    0.40    --  107.00  15.00 -90.00  178
 24  \w     34.00 117.00   0.50    0.40    --  107.00-125.00 120.00  166
 25  \w     92.00 178.00   0.50    0.40    --  107.00  30.00   0.00  172
 26  \w     34.00 109.00   0.50    0.40    --  107.00 -94.00-150.00  150
 27  \w     92.00 178.00   0.50    0.40    --  107.00  30.00  30.00  172
 28  \w     90.00 178.00   0.50    0.40    --  107.00  61.00-180.00  176
 29  \w     93.00 178.00   0.50    0.40    --  107.00  45.00 150.00  170
 30  \w   -119.00 -47.00   0.50    0.15    --  -46.62 -77.00   0.00  144
 31  \w   -119.00 -30.00   0.50    0.15    --  -46.62 -57.00-180.00  178
;
_diffrn_measurement_device 'four-circle diffractometer'
_diffrn_measurement_device_type 'XtaLAB Synergy R, DW system, HyPix'
_diffrn_measurement_method '\w scans'
_diffrn_orient_matrix_type 'CrysAlisPro convention (1999,Acta A55,543-557)'
_diffrn_orient_matrix_UB_11 0.0496824000
_diffrn_orient_matrix_UB_12 0.1410636000
_diffrn_orient_matrix_UB_13 0.0456013000
_diffrn_orient_matrix_UB_21 0.0813654000
_diffrn_orient_matrix_UB_22 -0.0333638000
_diffrn_orient_matrix_UB_23 -0.0267720000
_diffrn_orient_matrix_UB_31 -0.0537555000
_diffrn_orient_matrix_UB_32 0.0798553000
_diffrn_orient_matrix_UB_33 -0.0915665000
_diffrn_radiation_monochromator mirror
_diffrn_radiation_probe x-ray
_diffrn_radiation_type CuK\a
_diffrn_radiation_wavelength 1.54184
_diffrn_reflns_av_R_equivalents 0.2211
_diffrn_reflns_av_unetI/netI 0.0965
_diffrn_reflns_Laue_measured_fraction_full 0.997
_diffrn_reflns_Laue_measured_fraction_max 0.975
_diffrn_reflns_limit_h_max 19
_diffrn_reflns_limit_h_min -19
_diffrn_reflns_limit_k_max 11
_diffrn_reflns_limit_k_min -11
_diffrn_reflns_limit_l_max 20
_diffrn_reflns_limit_l_min -20
_diffrn_reflns_number 25386
_diffrn_reflns_point_group_measured_fraction_full 0.997
_diffrn_reflns_point_group_measured_fraction_max 0.975
_diffrn_reflns_theta_full 67.684
_diffrn_reflns_theta_max 76.825
_diffrn_reflns_theta_min 3.290
_diffrn_source 'Rotating-anode X-ray tube'
_diffrn_source_type 'Rigaku (Cu) X-ray Source'
_exptl_absorpt_coefficient_mu 1.595
_exptl_absorpt_correction_type none
_exptl_crystal_colour colourless
_exptl_crystal_colour_primary colourless
_exptl_crystal_density_diffrn 1.297
_exptl_crystal_description block
_exptl_crystal_F_000 880
_exptl_crystal_size_max 0.3
_exptl_crystal_size_mid 0.2
_exptl_crystal_size_min 0.1
_refine_diff_density_max 0.933
_refine_diff_density_min -1.751
_refine_diff_density_rms 0.314
_refine_ls_extinction_method none
_refine_ls_goodness_of_fit_ref 1.587
_refine_ls_hydrogen_treatment constr
_refine_ls_matrix_type full
_refine_ls_number_parameters 266
_refine_ls_number_reflns 4360
_refine_ls_number_restraints 0
_refine_ls_restrained_S_all 1.587
_refine_ls_R_factor_all 0.1246
_refine_ls_R_factor_gt 0.1133
_refine_ls_shift/su_max 0.000
_refine_ls_shift/su_mean 0.000
_refine_ls_structure_factor_coef Fsqd
_refine_ls_weighting_details 'w=1/[\s^2^(Fo^2^)+(0.2000P)^2^] where P=(Fo^2^+2Fc^2^)/3'
_refine_ls_weighting_scheme calc
_refine_ls_wR_factor_gt 0.3116
_refine_ls_wR_factor_ref 0.3554
_reflns_Friedel_coverage 0.000
_reflns_number_gt 3894
_reflns_number_total 4360
_reflns_threshold_expression 'I > 2\s(I)'
_cod_data_source_file jo9b01750_si_002.cif
_cod_data_source_block hanxl_190225_3
_cod_original_cell_volume 2117.75(9)
_cod_database_code 4034070
_shelx_shelxl_version_number 2016/6
_shelx_space_group_comment
;
The symmetry employed for this shelxl refinement is uniquely defined
by the following loop, which should always be used as a source of
symmetry information in preference to the above space-group names.
They are only intended as comments.
;
_shelx_estimated_absorpt_t_max 0.857
_shelx_estimated_absorpt_t_min 0.646
_reflns_odcompleteness_completeness 99.30
_reflns_odcompleteness_iscentric 1
_reflns_odcompleteness_theta 71.98
_olex2_refinement_description
;
1. Fixed Uiso
 At 1.2 times of:
  All C(H) groups, All C(H,H) groups
 At 1.5 times of:
  All C(H,H,H) groups
2.a Secondary CH2 refined with riding coordinates:
 C00I(H00A,H00C), C00P(H00S,H00T), C00S(H00W,H00X)
2.b Aromatic/amide H refined with riding coordinates:
 C00B(H00B), C00D(H00D), C00E(H00E), C00F(H00F), C00H(H00H), C00L(H00L),
 C00M(H00M), C00Q(H00U), C00R(H00V)
2.c Idealised Me refined as rotating group:
 C00K(H00G,H00I,H00J), C00N(H00K,H00N,H00O), C00O(H00P,H00Q,H00R), C00T(H00Y,H,
 HA)
;
_olex2_submission_special_instructions 'No special instructions were received'
_oxdiff_exptl_absorpt_empirical_details
;
Empirical correction (ABSPACK) includes:
- Frame scaling
;
_oxdiff_exptl_absorpt_empirical_full_max 4.587
_oxdiff_exptl_absorpt_empirical_full_min 0.233

loop_
_space_group_symop_operation_xyz
'x, y, z'
'-x+1/2, y+1/2, -z+1/2'
'-x, -y, -z'
'x-1/2, -y-1/2, z-1/2'

loop_
_atom_site_label
_atom_site_type_symbol
_atom_site_fract_x
_atom_site_fract_y
_atom_site_fract_z
_atom_site_U_iso_or_equiv
_atom_site_adp_type
_atom_site_occupancy
_atom_site_site_symmetry_order
_atom_site_calc_flag
_atom_site_refinement_flags_posn
S001 S 0.62421(4) 0.39549(8) 0.13310(4) 0.0271(4) Uani 1 1 d .
O002 O 0.71461(14) 0.3335(2) 0.18980(14) 0.0313(6) Uani 1 1 d .
O003 O 0.46671(14) 0.2800(3) 0.36783(14) 0.0324(6) Uani 1 1 d .
O004 O 0.57763(15) 0.3534(3) 0.03796(14) 0.0330(6) Uani 1 1 d .
O005 O 0.58502(15) 0.7561(3) 0.40034(15) 0.0329(6) Uani 1 1 d .
N006 N 0.55379(17) 0.3648(3) 0.18316(17) 0.0274(6) Uani 1 1 d .
C007 C 0.68667(19) 0.1627(3) 0.50853(19) 0.0261(7) Uani 1 1 d .
C008 C 0.5985(2) 0.1244(4) 0.25442(19) 0.0283(7) Uani 1 1 d .
C009 C 0.64928(18) 0.1745(3) 0.40832(18) 0.0265(7) Uani 1 1 d .
C00A C 0.58379(18) 0.2634(4) 0.25714(18) 0.0275(7) Uani 1 1 d .
C00B C 0.7079(2) 0.2854(4) 0.5642(2) 0.0330(7) Uani 1 1 d .
H00B H 0.696335 0.375975 0.537219 0.040 Uiso 1 1 calc R
C00C C 0.52565(19) 0.3682(4) 0.36898(18) 0.0274(7) Uani 1 1 d .
C00D C 0.68942(19) 0.4272(3) 0.37629(19) 0.0270(6) Uani 1 1 d .
H00D H 0.748472 0.398733 0.381054 0.032 Uiso 1 1 calc R
C00E C 0.63815(19) 0.0672(4) 0.34775(19) 0.0275(7) Uani 1 1 d .
H00E H 0.653488 -0.028708 0.363324 0.033 Uiso 1 1 calc R
C00F C 0.7611(2) 0.1394(4) 0.7009(2) 0.0361(8) Uani 1 1 d .
H00F H 0.785886 0.131425 0.764382 0.043 Uiso 1 1 calc R
C00G C 0.5865(2) 0.6127(4) 0.3886(2) 0.0290(7) Uani 1 1 d .
C00H C 0.7024(2) 0.0286(4) 0.5512(2) 0.0321(7) Uani 1 1 d .
H00H H 0.688542 -0.054284 0.515635 0.039 Uiso 1 1 calc R
C00I C 0.5817(2) 0.0343(4) 0.17136(19) 0.0307(7) Uani 1 1 d .
H00A H 0.641970 -0.004028 0.177648 0.037 Uiso 1 1 calc R
H00C H 0.556721 0.095274 0.117368 0.037 Uiso 1 1 calc R
C00J C 0.61382(19) 0.3149(3) 0.35687(18) 0.0252(6) Uani 1 1 d .
C00K C 0.6343(2) 0.5830(4) 0.1354(2) 0.0316(7) Uani 1 1 d .
H00G H 0.667436 0.614923 0.197759 0.047 Uiso 1 1 calc GR
H00I H 0.572121 0.625131 0.108187 0.047 Uiso 1 1 calc GR
H00J H 0.668971 0.611690 0.101404 0.047 Uiso 1 1 calc GR
C00L C 0.6753(2) 0.5649(4) 0.38688(19) 0.0294(7) Uani 1 1 d .
H00L H 0.721951 0.631814 0.393287 0.035 Uiso 1 1 calc R
C00M C 0.5165(2) 0.5195(4) 0.38101(19) 0.0304(7) Uani 1 1 d .
H00M H 0.461852 0.554125 0.383667 0.036 Uiso 1 1 calc R
C00N C 0.5030(2) 0.8167(4) 0.4065(2) 0.0378(8) Uani 1 1 d .
H00K H 0.446449 0.785472 0.354941 0.057 Uiso 1 1 calc GR
H00N H 0.506703 0.919615 0.406261 0.057 Uiso 1 1 calc GR
H00O H 0.501144 0.785297 0.462279 0.057 Uiso 1 1 calc GR
C00O C 0.4524(2) 0.3950(4) 0.1311(2) 0.0392(8) Uani 1 1 d .
H00P H 0.444059 0.472526 0.089074 0.059 Uiso 1 1 calc GR
H00Q H 0.425855 0.421412 0.172551 0.059 Uiso 1 1 calc GR
H00R H 0.420763 0.310827 0.097378 0.059 Uiso 1 1 calc GR
C00P C 0.5129(2) -0.0901(4) 0.1570(2) 0.0343(7) Uani 1 1 d .
H00S H 0.537900 -0.150910 0.211058 0.041 Uiso 1 1 calc R
H00T H 0.509391 -0.147411 0.105484 0.041 Uiso 1 1 calc R
C00Q C 0.7461(2) 0.2737(4) 0.6593(2) 0.0332(7) Uani 1 1 d .
H00U H 0.761556 0.356253 0.695274 0.040 Uiso 1 1 calc R
C00R C 0.7386(2) 0.0172(4) 0.6459(2) 0.0363(8) Uani 1 1 d .
H00V H 0.747764 -0.073130 0.673010 0.044 Uiso 1 1 calc R
C00S C 0.4126(2) -0.0424(4) 0.1389(2) 0.0390(8) Uani 1 1 d .
H00W H 0.415330 0.012092 0.191168 0.047 Uiso 1 1 calc R
H00X H 0.387713 0.020241 0.085725 0.047 Uiso 1 1 calc R
C00T C 0.3460(3) -0.1683(5) 0.1224(3) 0.0471(10) Uani 1 1 d .
H00Y H 0.344370 -0.224079 0.071712 0.071 Uiso 1 1 calc GR
H H 0.283397 -0.133596 0.108493 0.071 Uiso 1 1 calc GR
HA H 0.368058 -0.227242 0.176384 0.071 Uiso 1 1 calc GR

loop_
_atom_site_aniso_label
_atom_site_aniso_U_11
_atom_site_aniso_U_22
_atom_site_aniso_U_33
_atom_site_aniso_U_23
_atom_site_aniso_U_13
_atom_site_aniso_U_12
S001 0.0226(5) 0.0391(6) 0.0228(5) 0.0027(3) 0.0129(4) 0.0020(2)
O002 0.0245(10) 0.0408(13) 0.0322(11) 0.0053(9) 0.0156(9) 0.0040(9)
O003 0.0249(10) 0.0438(14) 0.0310(11) 0.0003(9) 0.0146(8) -0.0049(9)
O004 0.0304(11) 0.0489(14) 0.0224(10) -0.0005(9) 0.0139(9) -0.0011(9)
O005 0.0272(10) 0.0368(13) 0.0393(12) -0.0012(9) 0.0188(9) 0.0009(9)
N006 0.0229(11) 0.0380(14) 0.0257(12) 0.0051(10) 0.0145(10) 0.0031(10)
C007 0.0205(12) 0.0345(16) 0.0244(14) 0.0005(11) 0.0108(11) 0.0009(10)
C008 0.0212(12) 0.0425(17) 0.0237(14) 0.0009(12) 0.0120(11) 0.0006(11)
C009 0.0211(12) 0.0376(16) 0.0229(14) 0.0014(11) 0.0115(11) 0.0014(11)
C00A 0.0221(12) 0.0412(17) 0.0204(12) 0.0013(11) 0.0104(10) -0.0011(11)
C00B 0.0289(13) 0.0477(19) 0.0262(14) 0.0024(12) 0.0154(11) 0.0013(13)
C00C 0.0216(13) 0.0399(17) 0.0218(13) 0.0000(11) 0.0104(11) 0.0008(11)
C00D 0.0221(12) 0.0366(16) 0.0256(13) 0.0019(11) 0.0135(11) -0.0010(11)
C00E 0.0226(12) 0.0368(16) 0.0257(13) 0.0042(12) 0.0129(11) 0.0005(11)
C00F 0.0257(14) 0.062(2) 0.0216(13) 0.0008(13) 0.0114(12) 0.0023(14)
C00G 0.0254(13) 0.0377(17) 0.0245(13) 0.0008(11) 0.0114(11) 0.0005(11)
C00H 0.0263(13) 0.0454(19) 0.0252(14) 0.0025(12) 0.0117(12) 0.0007(12)
C00I 0.0263(13) 0.0458(18) 0.0207(12) -0.0006(12) 0.0110(11) 0.0028(12)
C00J 0.0224(12) 0.0322(16) 0.0226(12) 0.0014(11) 0.0114(10) 0.0010(11)
C00K 0.0280(13) 0.0364(17) 0.0334(16) 0.0025(12) 0.0161(13) -0.0001(12)
C00L 0.0237(13) 0.0408(17) 0.0257(13) 0.0026(12) 0.0127(11) -0.0019(12)
C00M 0.0233(13) 0.0423(18) 0.0284(14) 0.0009(12) 0.0137(11) 0.0013(12)
C00N 0.0303(14) 0.0416(19) 0.0474(18) 0.0020(14) 0.0225(14) 0.0071(13)
C00O 0.0238(14) 0.058(2) 0.0356(16) 0.0150(14) 0.0128(13) 0.0017(13)
C00P 0.0317(15) 0.0442(19) 0.0253(14) -0.0037(12) 0.0108(12) 0.0021(13)
C00Q 0.0295(13) 0.0470(19) 0.0265(14) -0.0046(13) 0.0153(12) -0.0063(13)
C00R 0.0320(15) 0.051(2) 0.0289(15) 0.0058(13) 0.0162(13) 0.0049(14)
C00S 0.0335(16) 0.045(2) 0.0417(17) -0.0027(15) 0.0193(14) -0.0024(14)
C00T 0.0404(17) 0.066(3) 0.0374(17) -0.0042(17) 0.0195(15) -0.0141(17)

loop_
_atom_type_symbol
_atom_type_description
_atom_type_scat_dispersion_real
_atom_type_scat_dispersion_imag
_atom_type_scat_source
C C 0.0181 0.0091 'International Tables Vol C Tables 4.2.6.8 and 6.1.1.4'
H H 0.0000 0.0000 'International Tables Vol C Tables 4.2.6.8 and 6.1.1.4'
N N 0.0311 0.0180 'International Tables Vol C Tables 4.2.6.8 and 6.1.1.4'
O O 0.0492 0.0322 'International Tables Vol C Tables 4.2.6.8 and 6.1.1.4'
S S 0.3331 0.5567 'International Tables Vol C Tables 4.2.6.8 and 6.1.1.4'

loop_
_geom_angle_atom_site_label_1
_geom_angle_atom_site_label_2
_geom_angle_atom_site_label_3
_geom_angle
O002 S001 O004 118.47(13)
O002 S001 N006 107.38(12)
O002 S001 C00K 109.48(14)
O004 S001 N006 109.88(13)
O004 S001 C00K 107.00(15)
N006 S001 C00K 103.62(14)
C00G O005 C00N 117.8(2)
C00A N006 S001 118.45(18)
C00A N006 C00O 119.2(2)
C00O N006 S001 118.0(2)
C00B C007 C009 121.2(3)
C00H C007 C009 120.8(3)
C00H C007 C00B 118.0(3)
C00A C008 C00E 109.0(3)
C00A C008 C00I 127.6(3)
C00E C008 C00I 123.4(3)
C007 C009 C00J 123.0(3)
C00E C009 C007 127.3(3)
C00E C009 C00J 109.6(2)
N006 C00A C00J 120.4(3)
C008 C00A N006 128.1(3)
C008 C00A C00J 111.1(2)
C007 C00B H00B 119.5
C00Q C00B C007 121.0(3)
C00Q C00B H00B 119.5
O003 C00C C00J 119.0(3)
O003 C00C C00M 122.6(3)
C00M C00C C00J 118.4(3)
C00J C00D H00D 118.7
C00L C00D H00D 118.7
C00L C00D C00J 122.6(3)
C008 C00E H00E 125.0
C009 C00E C008 110.0(3)
C009 C00E H00E 125.0
C00Q C00F H00F 120.5
C00Q C00F C00R 118.9(3)
C00R C00F H00F 120.5
O005 C00G C00L 112.1(3)
O005 C00G C00M 125.5(3)
C00M C00G C00L 122.3(3)
C007 C00H H00H 119.5
C00R C00H C007 120.9(3)
C00R C00H H00H 119.5
C008 C00I H00A 108.9
C008 C00I H00C 108.9
C008 C00I C00P 113.4(2)
H00A C00I H00C 107.7
C00P C00I H00A 108.9
C00P C00I H00C 108.9
C009 C00J C00A 100.3(2)
C009 C00J C00C 109.8(2)
C00A C00J C00C 110.1(2)
C00D C00J C009 114.6(2)
C00D C00J C00A 106.9(2)
C00D C00J C00C 114.2(2)
S001 C00K H00G 109.5
S001 C00K H00I 109.5
S001 C00K H00J 109.5
H00G C00K H00I 109.5
H00G C00K H00J 109.5
H00I C00K H00J 109.5
C00D C00L C00G 120.5(3)
C00D C00L H00L 119.7
C00G C00L H00L 119.7
C00C C00M H00M 119.5
C00G C00M C00C 120.9(3)
C00G C00M H00M 119.5
O005 C00N H00K 109.5
O005 C00N H00N 109.5
O005 C00N H00O 109.5
H00K C00N H00N 109.5
H00K C00N H00O 109.5
H00N C00N H00O 109.5
N006 C00O H00P 109.5
N006 C00O H00Q 109.5
N006 C00O H00R 109.5
H00P C00O H00Q 109.5
H00P C00O H00R 109.5
H00Q C00O H00R 109.5
C00I C00P H00S 108.8
C00I C00P H00T 108.8
C00I C00P C00S 113.8(3)
H00S C00P H00T 107.7
C00S C00P H00S 108.8
C00S C00P H00T 108.8
C00B C00Q H00U 119.8
C00F C00Q C00B 120.4(3)
C00F C00Q H00U 119.8
C00F C00R H00V 119.6
C00H C00R C00F 120.8(3)
C00H C00R H00V 119.6
C00P C00S H00W 109.2
C00P C00S H00X 109.2
H00W C00S H00X 107.9
C00T C00S C00P 112.2(3)
C00T C00S H00W 109.2
C00T C00S H00X 109.2
C00S C00T H00Y 109.5
C00S C00T H 109.5
C00S C00T HA 109.5
H00Y C00T H 109.5
H00Y C00T HA 109.5
H C00T HA 109.5

loop_
_geom_bond_atom_site_label_1
_geom_bond_atom_site_label_2
_geom_bond_distance
S001 O002 1.431(2)
S001 O004 1.442(2)
S001 N006 1.647(2)
S001 C00K 1.751(4)
O003 C00C 1.227(4)
O005 C00G 1.350(4)
O005 C00N 1.442(3)
N006 C00A 1.434(4)
N006 C00O 1.464(4)
C007 C009 1.469(4)
C007 C00B 1.402(5)
C007 C00H 1.395(5)
C008 C00A 1.318(5)
C008 C00E 1.461(4)
C008 C00I 1.506(4)
C009 C00E 1.356(4)
C009 C00J 1.519(4)
C00A C00J 1.547(4)
C00B H00B 0.9300
C00B C00Q 1.392(4)
C00C C00J 1.553(4)
C00C C00M 1.437(5)
C00D H00D 0.9300
C00D C00J 1.505(4)
C00D C00L 1.324(5)
C00E H00E 0.9300
C00F H00F 0.9300
C00F C00Q 1.390(5)
C00F C00R 1.391(5)
C00G C00L 1.467(4)
C00G C00M 1.360(4)
C00H H00H 0.9300
C00H C00R 1.388(4)
C00I H00A 0.9700
C00I H00C 0.9700
C00I C00P 1.528(5)
C00K H00G 0.9600
C00K H00I 0.9600
C00K H00J 0.9600
C00L H00L 0.9300
C00M H00M 0.9300
C00N H00K 0.9600
C00N H00N 0.9600
C00N H00O 0.9600
C00O H00P 0.9600
C00O H00Q 0.9600
C00O H00R 0.9600
C00P H00S 0.9700
C00P H00T 0.9700
C00P C00S 1.530(4)
C00Q H00U 0.9300
C00R H00V 0.9300
C00S H00W 0.9700
C00S H00X 0.9700
C00S C00T 1.511(5)
C00T H00Y 0.9600
C00T H 0.9600
C00T HA 0.9600
